data_2202402
loop_
_publ_author_name
'L\"u, Xingqiang'
'Zhang, Li'
'Chen, Chunlong'
'Su, Chengyong'
'Kang, Beisheng'
'Ng, Seik Weng'

_publ_section_title
;
 <i>N,N</i>'-Bis(2-pyridylmethyl)pyromellitic diimide
;
_journal_issue 12
_journal_name_full 'Acta Crystallographica Section E'
_journal_page_first o1891
_journal_page_last o1893
_journal_paper_doi 10.1107/S1600536803024930
_journal_volume 59
_journal_year 2003
_chemical_formula_iupac 'C22 H14 N4 O4'
_chemical_formula_moiety 'C22 H14 N4 O4'
_chemical_formula_sum 'C22 H14 N4 O4'
_chemical_formula_weight 398.37
_chemical_name_systematic
;
N,N'-bis(2-pyridylmethyl)pyromellitic diimide
;
_space_group_IT_number 29
_symmetry_cell_setting orthorhombic
_symmetry_space_group_name_Hall 'P 2c -2ac'
_symmetry_space_group_name_H-M 'P c a 21'
_atom_sites_solution_hydrogens geom
_atom_sites_solution_primary direct
_atom_sites_solution_secondary difmap
_audit_creation_method SHELXL-97
_cell_angle_alpha 90
_cell_angle_beta 90
_cell_angle_gamma 90
_cell_formula_units_Z 4
_cell_length_a 11.7490(10)
_cell_length_b 7.498(2)
_cell_length_c 21.028(3)
_cell_measurement_reflns_used 861
_cell_measurement_temperature 298(2)
_cell_measurement_theta_max 26.6
_cell_measurement_theta_min 2.6
_cell_volume 1852.4(6)
_computing_cell_refinement SMART
_computing_data_collection 'SMART (Bruker, 1999)'
_computing_data_reduction 'SAINT (Bruker, 1999)'
_computing_molecular_graphics 'ORTEPII (Johnson, 1976)'
_computing_publication_material SHELXL97
_computing_structure_refinement 'SHELXL97 (Sheldrick, 1997)'
_computing_structure_solution 'SHELXS97 (Sheldrick, 1997)'
_diffrn_ambient_temperature 298(2)
_diffrn_detector_area_resol_mean 8.33
_diffrn_measured_fraction_theta_full 0.99
_diffrn_measured_fraction_theta_max 0.99
_diffrn_measurement_device_type 'Bruker SMART area-detector'
_diffrn_measurement_method '\f and \w'
_diffrn_radiation_monochromator graphite
_diffrn_radiation_source 'fine-focus sealed tube'
_diffrn_radiation_type MoK\a
_diffrn_radiation_wavelength 0.71073
_diffrn_reflns_av_R_equivalents 0.021
_diffrn_reflns_av_sigmaI/netI 0.019
_diffrn_reflns_limit_h_max 11
_diffrn_reflns_limit_h_min -15
_diffrn_reflns_limit_k_max 9
_diffrn_reflns_limit_k_min -6
_diffrn_reflns_limit_l_max 26
_diffrn_reflns_limit_l_min -26
_diffrn_reflns_number 8901
_diffrn_reflns_theta_full 27.0
_diffrn_reflns_theta_max 27.0
_diffrn_reflns_theta_min 1.9
_diffrn_standards_decay_% 0
_diffrn_standards_interval_time 0
_diffrn_standards_number 0
_exptl_absorpt_coefficient_mu 0.10
_exptl_absorpt_correction_type none
_exptl_crystal_colour Prism
_exptl_crystal_density_diffrn 1.428
_exptl_crystal_density_method 'not measured'
_exptl_crystal_description Colorless
_exptl_crystal_F_000 824
_exptl_crystal_size_max 0.30
_exptl_crystal_size_mid 0.24
_exptl_crystal_size_min 0.15
_refine_diff_density_max 0.14
_refine_diff_density_min -0.13
_refine_ls_abs_structure_details
;
The calculation of the absolute structure was suppressed by a MERG 4 command
in SHELXL-97.
;
_refine_ls_abs_structure_Flack 0
_refine_ls_extinction_method none
_refine_ls_goodness_of_fit_ref 1.02
_refine_ls_hydrogen_treatment constr
_refine_ls_matrix_type full
_refine_ls_number_parameters 271
_refine_ls_number_reflns 2062
_refine_ls_number_restraints 1
_refine_ls_restrained_S_all 1.02
_refine_ls_R_factor_all 0.050
_refine_ls_R_factor_gt 0.033
_refine_ls_shift/su_max 0.001
_refine_ls_shift/su_mean 0.001
_refine_ls_structure_factor_coef Fsqd
_refine_ls_weighting_details 'calc w = 1/[\s^2^(Fo^2^)+(0.0512P)^2^+0.1847P] where P = (Fo^2^+2Fc^2^)/3'
_refine_ls_weighting_scheme calc
_refine_ls_wR_factor_gt 0.080
_refine_ls_wR_factor_ref 0.091
_reflns_number_gt 1610
_reflns_number_total 2062
_reflns_threshold_expression I>2\s(I)
_cod_data_source_file bt6373.cif
_cod_data_source_block I
_cod_depositor_comments
;
The following automatic conversions were performed:
'_symmetry_cell_setting' value 'Orthorhombic' changed to 'orthorhombic'
according to '/home/saulius/struct/CIF-dictionaries/cif_core.dic'
dictionary named 'cif_core.dic' version 2.4.1 from 2010-06-29.

Automatic conversion script
Id: cif_fix_enum 1527 2010-12-29 10:47:43Z saulius 

The following automatic conversions were performed:

'_symmetry_cell_setting' value 'Orthorhombic' changed to
'orthorhombic' according to
/home/saulius/struct/CIF-dictionaries/cif_core.dic dictionary named
'cif_core.dic' version 2.4.1 from
2010-06-29.

'_exptl_absorpt_correction_type' value 'None' changed to
'none' according to
/home/saulius/struct/CIF-dictionaries/cif_core.dic dictionary named
'cif_core.dic' version 2.4.1 from 2010-06-29.

Automatic conversion script
Id: cif_fix_values 1715 2011-07-08 13:25:40Z adriana 
;
_cod_original_cell_volume 1852.3(5)
_cod_database_code 2202402
_cod_database_fobs_code 2202402

loop_
_symmetry_equiv_pos_as_xyz
'x, y, z'
'-x, -y, z+1/2'
'x+1/2, -y, z'
'-x+1/2, y, z+1/2'

loop_
_atom_site_label
_atom_site_fract_x
_atom_site_fract_y
_atom_site_fract_z
_atom_site_U_iso_or_equiv
_atom_site_adp_type
_atom_site_calc_flag
_atom_site_refinement_flags
_atom_site_occupancy
_atom_site_disorder_assembly
_atom_site_disorder_group
_atom_site_type_symbol
O1 0.4931(2) 0.6375(3) 0.50000(10) 0.0678(6) Uani d . 1 . . O
O2 0.0994(2) 0.3349(3) 0.64880(10) 0.0651(6) Uani d . 1 . . O
O3 0.2338(2) -0.2267(3) 0.61440(10) 0.0664(6) Uani d . 1 . . O
O4 0.6336(2) 0.0769(3) 0.47170(10) 0.0583(5) Uani d . 1 . . O
N1 0.5885(2) 0.3759(3) 0.48000(10) 0.0461(5) Uani d . 1 . . N
N2 0.1429(2) 0.0358(3) 0.63920(10) 0.0487(6) Uani d . 1 . . N
N3 0.5550(2) 0.3876(3) 0.35250(10) 0.0531(6) Uani d . 1 . . N
N4 0.1874(2) 0.0255(4) 0.76650(10) 0.0642(7) Uani d . 1 . . N
C1 0.5009(3) 0.4773(4) 0.50460(10) 0.0477(6) Uani d . 1 . . C
C2 0.4218(2) 0.3496(3) 0.53640(10) 0.0412(6) Uani d . 1 . . C
C3 0.3233(2) 0.3835(4) 0.57040(10) 0.0451(6) Uani d . 1 . . C
C4 0.2678(2) 0.2326(3) 0.59240(10) 0.0409(6) Uani d . 1 . . C
C5 0.1605(2) 0.2181(4) 0.63010(10) 0.0471(7) Uani d . 1 . . C
C6 0.2287(3) -0.0659(4) 0.61200(10) 0.0469(6) Uani d . 1 . . C
C7 0.3076(2) 0.0609(3) 0.58100(10) 0.0399(6) Uani d . 1 . . C
C8 0.4065(2) 0.0280(3) 0.54690(10) 0.0429(6) Uani d . 1 . . C
C9 0.4617(2) 0.1785(4) 0.52530(10) 0.0404(6) Uani d . 1 . . C
C10 0.5703(2) 0.1943(4) 0.48910(10) 0.0449(6) Uani d . 1 . . C
C11 0.6792(3) 0.4487(4) 0.44150(10) 0.0519(7) Uani d . 1 . . C
C12 0.6577(2) 0.4356(3) 0.37090(10) 0.0436(6) Uani d . 1 . . C
C13 0.7451(3) 0.4714(4) 0.32920(10) 0.0576(7) Uani d . 1 . . C
C14 0.7256(3) 0.4554(5) 0.2652(2) 0.0673(9) Uani d . 1 . . C
C15 0.6191(3) 0.4076(5) 0.2450(2) 0.0632(8) Uani d . 1 . . C
C16 0.5372(3) 0.3755(5) 0.2895(2) 0.0582(8) Uani d . 1 . . C
C17 0.0556(3) -0.0366(5) 0.68010(10) 0.0554(7) Uani d . 1 . . C
C18 0.0890(2) -0.0462(4) 0.74970(10) 0.0464(6) Uani d . 1 . . C
C19 0.0156(3) -0.1233(5) 0.7918(2) 0.0594(8) Uani d . 1 . . C
C20 0.0424(3) -0.1247(5) 0.8554(2) 0.0688(9) Uani d . 1 . . C
C21 0.1429(3) -0.0503(5) 0.8740(2) 0.0684(9) Uani d . 1 . . C
C22 0.2123(3) 0.0203(5) 0.8290(2) 0.0730(10) Uani d . 1 . . C
H3 0.2965 0.4984 0.5778 0.054 Uiso calc R 1 . . H
H8 0.4334 -0.0866 0.5392 0.051 Uiso calc R 1 . . H
H11a 0.7493 0.3861 0.4515 0.062 Uiso calc R 1 . . H
H11b 0.6899 0.5731 0.4527 0.062 Uiso calc R 1 . . H
H13 0.8163 0.5057 0.3442 0.069 Uiso calc R 1 . . H
H14 0.7835 0.4767 0.2360 0.081 Uiso calc R 1 . . H
H15 0.6029 0.3973 0.2019 0.076 Uiso calc R 1 . . H
H16 0.4650 0.3434 0.2755 0.070 Uiso calc R 1 . . H
H17a 0.0367 -0.1556 0.6654 0.066 Uiso calc R 1 . . H
H17b -0.0122 0.0363 0.6761 0.066 Uiso calc R 1 . . H
H19 -0.0519 -0.1744 0.7776 0.071 Uiso calc R 1 . . H
H20 -0.0068 -0.1751 0.8850 0.083 Uiso calc R 1 . . H
H21 0.1634 -0.0480 0.9167 0.082 Uiso calc R 1 . . H
H22 0.2814 0.0681 0.8422 0.087 Uiso calc R 1 . . H

loop_
_atom_site_aniso_label
_atom_site_aniso_U_11
_atom_site_aniso_U_22
_atom_site_aniso_U_33
_atom_site_aniso_U_12
_atom_site_aniso_U_13
_atom_site_aniso_U_23
O1 0.087(2) 0.0470(10) 0.070(2) 0.0030(10) 0.0210(10) 0.0040(10)
O2 0.0590(10) 0.074(2) 0.0630(10) 0.0150(10) 0.0170(10) -0.0060(10)
O3 0.081(2) 0.0510(10) 0.0680(10) -0.0040(10) 0.0110(10) 0.0040(10)
O4 0.0520(10) 0.0630(10) 0.0610(10) 0.0130(10) 0.0120(10) -0.0060(10)
N1 0.0480(10) 0.0520(10) 0.0380(10) 0.0000(10) 0.0040(10) 0.0000(10)
N2 0.0500(10) 0.0600(10) 0.0360(10) -0.0030(10) 0.0030(10) -0.0010(10)
N3 0.0420(10) 0.068(2) 0.0490(10) -0.0050(10) 0.0030(10) -0.0090(10)
N4 0.050(2) 0.097(2) 0.045(2) -0.0170(10) -0.0020(10) 0.0030(10)
C1 0.060(2) 0.047(2) 0.0360(10) 0.0040(10) 0.0020(10) -0.0010(10)
C2 0.0470(10) 0.0430(10) 0.0330(10) 0.0060(10) -0.0020(10) 0.0000(10)
C3 0.055(2) 0.0420(10) 0.0380(10) 0.0100(10) 0.0040(10) -0.0030(10)
C4 0.046(2) 0.0470(10) 0.0300(10) 0.0050(10) -0.0010(10) -0.0020(10)
C5 0.049(2) 0.059(2) 0.0330(10) 0.0040(10) 0.0020(10) -0.0030(10)
C6 0.054(2) 0.052(2) 0.0350(10) -0.0030(10) -0.0020(10) -0.0010(10)
C7 0.0470(10) 0.0450(10) 0.0280(10) 0.0040(10) -0.0040(10) -0.0020(10)
C8 0.050(2) 0.0420(10) 0.0360(10) 0.0060(10) -0.0020(10) -0.0020(10)
C9 0.044(2) 0.049(2) 0.0290(10) 0.0070(10) -0.0020(10) -0.0030(10)
C10 0.045(2) 0.053(2) 0.0380(10) 0.0050(10) -0.0010(10) -0.0030(10)
C11 0.047(2) 0.063(2) 0.046(2) -0.0070(10) 0.0010(10) -0.0020(10)
C12 0.041(2) 0.047(2) 0.0420(10) -0.0030(10) 0.0020(10) -0.0020(10)
C13 0.040(2) 0.081(2) 0.052(2) -0.014(2) 0.0010(10) 0.007(2)
C14 0.058(2) 0.096(3) 0.048(2) -0.008(2) 0.012(2) 0.007(2)
C15 0.067(2) 0.080(2) 0.043(2) 0.000(2) -0.004(2) -0.004(2)
C16 0.046(2) 0.076(2) 0.052(2) -0.004(2) -0.0040(10) -0.0150(10)
C17 0.047(2) 0.078(2) 0.041(2) -0.0110(10) 0.0000(10) 0.0000(10)
C18 0.044(2) 0.058(2) 0.0380(10) 0.0000(10) 0.0010(10) 0.0030(10)
C19 0.050(2) 0.078(2) 0.050(2) -0.008(2) 0.0020(10) 0.006(2)
C20 0.066(2) 0.093(2) 0.048(2) 0.005(2) 0.014(2) 0.015(2)
C21 0.066(2) 0.097(3) 0.042(2) 0.013(2) -0.003(2) 0.002(2)
C22 0.054(2) 0.113(3) 0.051(2) -0.008(2) -0.012(2) 0.000(2)

loop_
_atom_type_symbol
_atom_type_description
_atom_type_scat_dispersion_real
_atom_type_scat_dispersion_imag
_atom_type_scat_source
C C 0.0033 0.0000 'International Tables Vol C Tables 4.2.6.8 and 6.1.1.4'
H H 0.0000 0.0000 'International Tables Vol C Tables 4.2.6.8 and 6.1.1.4'
N N 0.0061 0.0000 'International Tables Vol C Tables 4.2.6.8 and 6.1.1.4'
O O 0.0106 0.0000 'International Tables Vol C Tables 4.2.6.8 and 6.1.1.4'

loop_
_geom_angle_atom_site_label_1
_geom_angle_atom_site_label_2
_geom_angle_atom_site_label_3
_geom_angle
_geom_angle_publ_flag
C1 N1 C10 111.9(2) yes
C1 N1 C11 123.5(2) yes
C10 N1 C11 124.0(2) yes
C5 N2 C6 112.0(2) yes
C5 N2 C17 123.8(2) yes
C6 N2 C17 123.7(3) yes
C12 N3 C16 116.8(2) yes
C18 N4 C22 115.9(3) yes
O1 C1 N1 125.1(3) yes
O1 C1 C2 128.8(3) yes
N1 C1 C2 106.2(2) yes
C3 C2 C9 122.7(2) yes
C1 C2 C3 129.3(2) yes
C1 C2 C9 108.0(2) yes
C2 C3 C4 114.6(2) yes
C3 C4 C5 129.4(2) yes
C3 C4 C7 122.7(3) yes
C5 C4 C7 107.9(2) yes
O2 C5 N2 125.5(3) yes
O2 C5 C4 128.8(3) yes
N2 C5 C4 105.7(2) yes
O3 C6 N2 124.6(3) yes
O3 C6 C7 128.9(3) yes
N2 C6 C7 106.5(2) yes
C4 C7 C8 122.3(2) yes
C4 C7 C6 107.9(2) yes
C6 C7 C8 129.7(2) yes
C7 C8 C9 114.8(2) yes
C8 C9 C2 122.9(2) yes
C8 C9 C10 129.5(2) yes
C2 C9 C10 107.5(2) yes
O4 C10 N1 125.2(3) yes
O4 C10 C9 128.5(3) yes
N1 C10 C9 106.2(2) yes
N1 C11 C12 113.8(2) yes
N3 C12 C13 123.2(3) yes
N3 C12 C11 117.5(2) yes
C11 C12 C13 119.3(3) yes
C12 C13 C14 119.0(3) yes
C13 C14 C15 118.7(3) yes
C16 C15 C14 118.6(3) yes
N3 C16 C15 123.7(3) yes
N2 C17 C18 114.1(2) yes
N4 C18 C19 123.5(3) yes
N4 C18 C17 117.6(2) yes
C17 C18 C19 118.9(3) yes
C18 C19 C20 119.3(3) yes
C19 C20 C21 118.4(3) yes
C22 C21 C22 118.7(3) yes
N4 C22 C21 124.2(3) yes
C2 C3 H3 122.7 no
C4 C3 H3 122.7 no
C9 C8 H8 122.6 no
C7 C8 H8 122.6 no
N1 C11 H11a 108.8 no
C12 C11 H11a 108.8 no
N1 C11 H11b 108.8 no
C12 C11 H11b 108.8 no
H11a C11 H11b 107.7 no
C14 C13 H13 120.5 no
C12 C13 H13 120.5 no
C13 C14 H14 120.7 no
C15 C14 H14 120.7 no
C16 C15 H15 120.7 no
C14 C15 H15 120.7 no
N3 C16 H16 118.2 no
C15 C16 H16 118.2 no
N2 C17 H17a 108.7 no
C18 C17 H17a 108.7 no
N2 C17 H17b 108.7 no
C18 C17 H17b 108.7 no
H17a C17 H17b 107.6 no
C18 C19 H19 120.3 no
C20 C19 H19 120.3 no
C21 C20 H20 120.8 no
C19 C20 H20 120.8 no
C22 C21 H21 120.7 no
C20 C21 H21 120.7 no
N4 C22 H22 117.9 no
C21 C22 H22 117.9 no

loop_
_geom_bond_atom_site_label_1
_geom_bond_atom_site_label_2
_geom_bond_site_symmetry_2
_geom_bond_distance
_geom_bond_publ_flag
O1 C1 . 1.208(3) yes
O2 C5 . 1.199(3) yes
O3 C6 . 1.208(3) yes
O4 C10 . 1.209(3) yes
N1 C1 . 1.380(4) yes
N1 C10 . 1.391(4) yes
N1 C11 . 1.446(4) yes
N2 C5 . 1.395(4) yes
N2 C6 . 1.387(4) yes
N3 C12 . 1.317(4) yes
N3 C16 . 1.343(4) yes
N2 C17 . 1.443(4) yes
N4 C18 . 1.323(4) yes
N4 C22 . 1.348(4) yes
C1 C2 . 1.492(4) yes
C2 C3 . 1.384(4) yes
C2 C9 . 1.385(4) yes
C3 C4 . 1.386(4) yes
C4 C7 . 1.390(3) yes
C4 C5 . 1.493(4) yes
C6 C7 . 1.480(4) yes
C7 C8 . 1.387(4) yes
C8 C9 . 1.378(4) yes
C9 C10 . 1.491(4) yes
C11 C12 . 1.510(4) yes
C12 C13 . 1.378(4) yes
C13 C14 . 1.370(4) yes
C14 C15 . 1.369(5) yes
C15 C16 . 1.363(5) yes
C17 C18 . 1.518(4) yes
C18 C19 . 1.365(4) yes
C19 C20 . 1.373(5) yes
C20 C21 . 1.363(5) yes
C21 C22 . 1.357(5) yes
C3 H3 . 0.93 no
C8 H8 . 0.93 no
C11 H11a . 0.97 no
C11 H11b . 0.97 no
C13 H13 . 0.93 no
C14 H14 . 0.93 no
C15 H15 . 0.93 no
C16 H16 . 0.93 no
C17 H17a . 0.97 no
C17 H17b . 0.97 no
C19 H19 . 0.93 no
C20 H20 . 0.93 no
C21 H21 . 0.93 no
C22 H22 . 0.93 no

loop_
_geom_torsion_atom_site_label_1
_geom_torsion_atom_site_label_2
_geom_torsion_atom_site_label_3
_geom_torsion_atom_site_label_4
_geom_torsion
_geom_torsion_publ_flag
C10 N1 C1 O1 -175.8(3) no
C11 N1 C1 O1 -4.2(5) no
C10 N1 C1 C2 3.9(3) no
C11 N1 C1 C2 175.5(2) no
O1 C1 C2 C3 -3.1(5) no
N1 C1 C2 C3 177.3(3) no
O1 C1 C2 C9 175.5(3) no
N1 C1 C2 C9 -4.1(3) no
C9 C2 C3 C4 0.0(4) no
C1 C2 C3 C4 178.4(3) no
C2 C3 C4 C7 -0.3(4) no
C2 C3 C4 C5 -179.8(2) no
C6 N2 C5 O2 -179.9(3) no
C17 N2 C5 O2 -8.6(4) no
C6 N2 C5 C4 0.9(3) no
C17 N2 C5 C4 172.1(2) no
C3 C4 C5 O2 0.6(5) no
C7 C4 C5 O2 -179.0(3) no
C3 C4 C5 N2 179.8(3) no
C7 C4 C5 N2 0.2(3) no
C5 N2 C6 O3 178.6(3) no
C17 N2 C6 O3 7.4(4) no
C5 N2 C6 C7 -1.6(3) no
C17 N2 C6 C7 -172.9(2) no
C3 C4 C7 C8 0.4(4) no
C5 C4 C7 C8 180.0(2) no
C3 C4 C7 C6 179.2(2) no
C5 C4 C7 C6 -1.2(3) no
O3 C6 C7 C8 0.2(5) no
N2 C6 C7 C8 -179.6(3) no
O3 C6 C7 C4 -178.6(3) no
N2 C6 C7 C4 1.7(3) no
C4 C7 C8 C9 -0.1(4) no
C6 C7 C8 C9 -178.6(2) no
C7 C8 C9 C2 -0.3(4) no
C7 C8 C9 C10 178.3(2) no
C3 C2 C9 C8 0.3(4) no
C1 C2 C9 C8 -178.4(2) no
C3 C2 C9 C10 -178.5(2) no
C1 C2 C9 C10 2.8(3) no
C1 N1 C10 O4 179.6(3) no
C11 N1 C10 O4 8.1(4) no
C1 N1 C10 C9 -2.2(3) no
C11 N1 C10 C9 -173.8(2) no
C8 C9 C10 O4 -1.1(4) no
C2 C9 C10 O4 177.6(3) no
C8 C9 C10 N1 -179.2(3) no
C2 C9 C10 N1 -0.5(3) no
C1 N1 C11 C12 -94.3(3) no
C10 N1 C11 C12 76.3(3) no
C16 N3 C12 C13 -0.6(4) no
C16 N3 C12 C11 -179.6(3) no
N1 C11 C12 N3 10.3(4) no
N1 C11 C12 C13 -168.8(3) no
N3 C12 C13 C14 -0.5(5) no
C11 C12 C13 C14 178.6(3) no
C12 C13 C14 C15 1.2(5) no
C13 C14 C15 C16 -0.9(5) no
C12 N3 C16 C15 0.9(5) no
C14 C15 C16 N3 -0.2(5) no
C6 N2 C17 C18 86.8(3) no
C5 N2 C17 C18 -83.5(3) no
C22 N4 C18 C19 -0.6(5) no
C22 N4 C18 C17 177.6(3) no
N2 C17 C18 N4 5.9(4) no
N2 C17 C18 C19 -175.8(3) no
N4 C18 C19 C20 1.4(5) no
C17 C18 C19 C20 -176.8(3) no
C18 C19 C20 C21 -0.8(5) no
C19 C20 C21 C22 -0.6(5) no
C18 N4 C22 C21 -0.9(6) no
C20 C21 C22 N4 1.5(6) no

loop_
_cod_related_entry_id
_cod_related_entry_database
_cod_related_entry_code
1 ChemSpider 21131274
